data_2017480
loop_
_publ_author_name
'Rotondo, Archimede'
'Bruno, Giuseppe'
'Nicol\'o, Francesco'
'Tresoldi, Giuseppe'
'Di Pietro, Santo'

_publ_section_title
;
 Dithioether ligands containing a 2,6-disubstituted pyridine linker
 with two thioether-heterocycle arms
;
_journal_coeditor_code KU3018
_journal_issue 1
_journal_name_full 'Acta Crystallographica Section C'
_journal_page_first o15
_journal_page_last o19
_journal_paper_doi 10.1107/S0108270109051543
_journal_volume 66
_journal_year 2010
_chemical_formula_iupac 'C17 H15 N3 S2'
_chemical_formula_moiety 'C17 H15 N3 S2'
_chemical_formula_sum 'C17 H15 N3 S2'
_chemical_formula_weight 325.44
_chemical_name_systematic
;
2,6-bis(2-pyridylthiomethyl)pyridine
;
_space_group_IT_number 14
_symmetry_cell_setting monoclinic
_symmetry_space_group_name_Hall '-P 2ybc'
_symmetry_space_group_name_H-M 'P 1 21/c 1'
_atom_sites_solution_hydrogens geom
_atom_sites_solution_primary direct
_atom_sites_solution_secondary difmap
_audit_creation_method 'WinGX routine CIF_UPDATE'
_cell_angle_alpha 90
_cell_angle_beta 110.39(2)
_cell_angle_gamma 90
_cell_formula_units_Z 4
_cell_length_a 10.6960(10)
_cell_length_b 9.2810(10)
_cell_length_c 16.7410(10)
_cell_measurement_reflns_used 9457
_cell_measurement_temperature 296(2)
_cell_measurement_theta_max 27.61
_cell_measurement_theta_min 2.55
_cell_volume 1557.7(3)
_computing_cell_refinement 'SAINT (Bruker, 2007)'
_computing_data_collection 'APEX2 (Bruker, 2007)'
_computing_data_reduction 'SAINT (Bruker, 2007)'
_computing_molecular_graphics
;
XP (Bruker, 2007), ORTEP-3 for Windows (Farrugia, 1997) and
Mercury
(Macrae <i>et al.</i>,  2006)
;
_computing_publication_material
;
WinGX (Farrugia, 1999), PARST (Nardelli, 1995), enCIFer (Allen
<i>et al.</i>,  2004)
and PLATON (Spek, 2009)
;
_computing_structure_refinement 'SHELXL97 (Sheldrick, 2008)'
_computing_structure_solution 'SHELXS97 (Sheldrick, 2008)'
_diffrn_ambient_temperature 296(2)
_diffrn_detector_area_resol_mean 9
_diffrn_measured_fraction_theta_full 1
_diffrn_measured_fraction_theta_max 1
_diffrn_measurement_device_type 'Bruker APEXII CCD'
_diffrn_measurement_method '\f and \w scans'
_diffrn_radiation_monochromator graphite
_diffrn_radiation_type MoK\a
_diffrn_radiation_wavelength 0.71073
_diffrn_reflns_av_R_equivalents 0.0255
_diffrn_reflns_limit_h_max 13
_diffrn_reflns_limit_h_min -13
_diffrn_reflns_limit_k_max 11
_diffrn_reflns_limit_k_min -11
_diffrn_reflns_limit_l_max 20
_diffrn_reflns_limit_l_min -20
_diffrn_reflns_number 46596
_diffrn_reflns_theta_full 26.36
_diffrn_reflns_theta_max 26.36
_diffrn_reflns_theta_min 2.55
_exptl_absorpt_coefficient_mu 0.341
_exptl_absorpt_correction_T_max 1
_exptl_absorpt_correction_T_min 0.856
_exptl_absorpt_correction_type multi-scan
_exptl_absorpt_process_details '(SADABS; Bruker, 2007)'
_exptl_crystal_colour colourless
_exptl_crystal_density_diffrn 1.388
_exptl_crystal_density_method 'not measured'
_exptl_crystal_description irregular
_exptl_crystal_F_000 680
_exptl_crystal_size_max 0.38
_exptl_crystal_size_mid 0.26
_exptl_crystal_size_min 0.14
_refine_diff_density_max 0.252
_refine_diff_density_min -0.261
_refine_ls_extinction_coef 0.0249(13)
_refine_ls_extinction_method 'SHELXL97 (Sheldrick, 2008)'
_refine_ls_goodness_of_fit_ref 1.08
_refine_ls_hydrogen_treatment constr
_refine_ls_matrix_type full
_refine_ls_number_parameters 200
_refine_ls_number_reflns 3188
_refine_ls_number_restraints 0
_refine_ls_restrained_S_all 1.08
_refine_ls_R_factor_all 0.0317
_refine_ls_R_factor_gt 0.0282
_refine_ls_shift/su_max 0.001
_refine_ls_shift/su_mean 0
_refine_ls_structure_factor_coef Fsqd
_refine_ls_weighting_details 'calc w = 1/[\s^2^(Fo^2^)+(0.0370P)^2^+0.4485P] where P=(Fo^2^+2Fc^2^)/3'
_refine_ls_weighting_scheme calc
_refine_ls_wR_factor_ref 0.0804
_reflns_number_gt 2886
_reflns_number_total 3188
_reflns_threshold_expression I>2\s(I)
_cod_data_source_file ku3018.cif
_cod_data_source_block I
_cod_original_sg_symbol_H-M P21/c
_cod_database_code 2017480
_cod_database_fobs_code 2017480

loop_
_symmetry_equiv_pos_as_xyz
'x, y, z'
'-x, y+1/2, -z+1/2'
'-x, -y, -z'
'x, -y-1/2, z-1/2'

loop_
_atom_site_type_symbol
_atom_site_label
_atom_site_fract_x
_atom_site_fract_y
_atom_site_fract_z
_atom_site_U_iso_or_equiv
_atom_site_adp_type
_atom_site_calc_flag
_atom_site_refinement_flags
_atom_site_occupancy
_atom_site_disorder_assembly
_atom_site_disorder_group
N N1 -0.07422(11) -0.33303(13) -0.00009(7) 0.0418(3) Uani d . 1 . .
C C2 0.00576(14) -0.23799(14) -0.01690(8) 0.0395(3) Uani d . 1 . .
C C3 -0.03597(19) -0.14644(19) -0.08643(11) 0.0619(4) Uani d . 1 . .
H H3 0.0223 -0.0796 -0.0958 0.074 Uiso calc R 1 . .
C C4 -0.1653(2) -0.1566(2) -0.14124(11) 0.0705(5) Uani d . 1 . .
H H4 -0.1961 -0.0962 -0.1884 0.085 Uiso calc R 1 . .
C C5 -0.24879(17) -0.25643(19) -0.12605(10) 0.0573(4) Uani d . 1 . .
H H5 -0.3365 -0.2662 -0.1629 0.069 Uiso calc R 1 . .
C C6 -0.19935(15) -0.34137(17) -0.05501(9) 0.0479(3) Uani d . 1 . .
H H6 -0.2561 -0.4086 -0.0444 0.057 Uiso calc R 1 . .
S S8 0.17558(4) -0.22973(5) 0.04864(2) 0.05169(13) Uani d . 1 . .
C C9 0.17723(14) -0.32782(15) 0.14236(8) 0.0418(3) Uani d . 1 . .
H H9A 0.1064 -0.399 0.1259 0.05 Uiso calc R 1 . .
H H9B 0.2614 -0.3787 0.166 0.05 Uiso calc R 1 . .
C C10 0.15926(12) -0.23172(13) 0.20955(8) 0.0350(3) Uani d . 1 . .
N N11 0.27108(10) -0.18329(11) 0.26887(6) 0.0344(2) Uani d . 1 . .
C C12 0.25921(12) -0.09780(13) 0.33057(7) 0.0348(3) Uani d . 1 . .
C C13 0.13728(14) -0.05761(15) 0.33481(9) 0.0435(3) Uani d . 1 . .
H H13 0.1325 0.0016 0.3785 0.052 Uiso calc R 1 . .
C C14 0.02257(14) -0.10748(17) 0.27261(10) 0.0493(3) Uani d . 1 . .
H H14 -0.0609 -0.0816 0.2736 0.059 Uiso calc R 1 . .
C C15 0.03319(13) -0.19568(16) 0.20928(9) 0.0440(3) Uani d . 1 . .
H H15 -0.0428 -0.2306 0.167 0.053 Uiso calc R 1 . .
C C16 0.38791(14) -0.04827(15) 0.39571(8) 0.0424(3) Uani d . 1 . .
H H16A 0.4435 -0.1315 0.4189 0.051 Uiso calc R 1 . .
H H16B 0.3692 -0.0015 0.4421 0.051 Uiso calc R 1 . .
S S17 0.47857(3) 0.07550(4) 0.35245(2) 0.04766(12) Uani d . 1 . .
C C18 0.42567(13) 0.24729(14) 0.37354(8) 0.0387(3) Uani d . 1 . .
N N19 0.34812(13) 0.25832(13) 0.42010(9) 0.0481(3) Uani d . 1 . .
C C20 0.31193(17) 0.39164(17) 0.43422(11) 0.0558(4) Uani d . 1 . .
H H20 0.2584 0.4014 0.4673 0.067 Uiso calc R 1 . .
C C21 0.34906(18) 0.51399(17) 0.40285(11) 0.0585(4) Uani d . 1 . .
H H21 0.3206 0.6041 0.4137 0.07 Uiso calc R 1 . .
C C22 0.42995(17) 0.50018(17) 0.35462(11) 0.0564(4) Uani d . 1 . .
H H22 0.4569 0.5814 0.3323 0.068 Uiso calc R 1 . .
C C23 0.47021(14) 0.36587(17) 0.33986(9) 0.0476(3) Uani d . 1 . .
H H23 0.5258 0.3541 0.3082 0.057 Uiso calc R 1 . .

loop_
_atom_site_aniso_label
_atom_site_aniso_U_11
_atom_site_aniso_U_22
_atom_site_aniso_U_33
_atom_site_aniso_U_12
_atom_site_aniso_U_13
_atom_site_aniso_U_23
N1 0.0424(6) 0.0448(6) 0.0374(6) -0.0008(5) 0.0130(5) -0.0012(5)
C2 0.0459(7) 0.0390(7) 0.0343(6) 0.0006(5) 0.0149(5) -0.0057(5)
C3 0.0733(11) 0.0555(10) 0.0524(9) -0.0078(8) 0.0164(8) 0.0129(7)
C4 0.0844(13) 0.0660(11) 0.0475(9) 0.0107(10) 0.0058(9) 0.0173(8)
C5 0.0517(9) 0.0691(10) 0.0415(8) 0.0106(8) 0.0042(7) -0.0073(7)
C6 0.0441(7) 0.0559(9) 0.0424(7) -0.0034(6) 0.0134(6) -0.0091(6)
S8 0.0434(2) 0.0709(3) 0.0423(2) -0.01074(17) 0.01705(16) -0.00431(17)
C9 0.0396(7) 0.0432(7) 0.0384(7) 0.0041(5) 0.0083(5) -0.0052(6)
C10 0.0371(6) 0.0318(6) 0.0340(6) 0.0009(5) 0.0097(5) 0.0015(5)
N11 0.0357(5) 0.0321(5) 0.0329(5) 0.0021(4) 0.0087(4) 0.0022(4)
C12 0.0423(6) 0.0284(6) 0.0314(6) 0.0000(5) 0.0100(5) 0.0043(5)
C13 0.0521(8) 0.0407(7) 0.0409(7) 0.0016(6) 0.0202(6) -0.0033(6)
C14 0.0404(7) 0.0544(8) 0.0580(9) 0.0016(6) 0.0232(6) -0.0056(7)
C15 0.0350(6) 0.0470(7) 0.0473(7) -0.0033(6) 0.0109(6) -0.0065(6)
C16 0.0477(7) 0.0371(7) 0.0351(6) -0.0002(6) 0.0055(5) 0.0007(5)
S17 0.0412(2) 0.0466(2) 0.0572(2) -0.00423(14) 0.01957(16) -0.00929(16)
C18 0.0337(6) 0.0421(7) 0.0356(6) -0.0033(5) 0.0062(5) 0.0006(5)
N19 0.0532(7) 0.0401(6) 0.0581(7) 0.0008(5) 0.0282(6) 0.0051(5)
C20 0.0646(10) 0.0455(8) 0.0671(10) 0.0066(7) 0.0355(8) 0.0062(7)
C21 0.0692(10) 0.0398(8) 0.0685(10) 0.0059(7) 0.0266(8) 0.0071(7)
C22 0.0634(10) 0.0455(8) 0.0591(9) -0.0061(7) 0.0197(7) 0.0143(7)
C23 0.0445(7) 0.0544(9) 0.0437(7) -0.0068(6) 0.0150(6) 0.0062(6)

loop_
_atom_type_symbol
_atom_type_description
_atom_type_scat_dispersion_real
_atom_type_scat_dispersion_imag
_atom_type_scat_source
C C 0.0033 0.0016 'International Tables Vol C Tables 4.2.6.8 and 6.1.1.4'
H H 0 0 'International Tables Vol C Tables 4.2.6.8 and 6.1.1.4'
N N 0.0061 0.0033 'International Tables Vol C Tables 4.2.6.8 and 6.1.1.4'
S S 0.1246 0.1234 'International Tables Vol C Tables 4.2.6.8 and 6.1.1.4'

loop_
_geom_angle_atom_site_label_1
_geom_angle_atom_site_label_2
_geom_angle_atom_site_label_3
_geom_angle_site_symmetry_1
_geom_angle_site_symmetry_3
_geom_angle
_geom_angle_publ_flag
C2 N1 C6 . . 117.27(12) ?
N1 C2 C3 . . 122.99(14) ?
N1 C2 S8 . . 119.80(10) ?
C3 C2 S8 . . 117.16(12) ?
C4 C3 C2 . . 118.38(16) ?
C4 C3 H3 . . 120.8 ?
C2 C3 H3 . . 120.8 ?
C3 C4 C5 . . 119.54(15) ?
C3 C4 H4 . . 120.2 ?
C5 C4 H4 . . 120.2 ?
C6 C5 C4 . . 118.07(15) ?
C6 C5 H5 . . 121 ?
C4 C5 H5 . . 121 ?
N1 C6 C5 . . 123.72(15) ?
N1 C6 H6 . . 118.1 ?
C5 C6 H6 . . 118.1 ?
C2 S8 C9 . . 102.36(6) ?
C10 C9 S8 . . 112.72(10) ?
C10 C9 H9A . . 109 ?
S8 C9 H9A . . 109 ?
C10 C9 H9B . . 109 ?
S8 C9 H9B . . 109 ?
H9A C9 H9B . . 107.8 ?
N11 C10 C15 . . 122.52(12) ?
N11 C10 C9 . . 116.19(11) ?
C15 C10 C9 . . 121.29(12) ?
C10 N11 C12 . . 118.01(11) ?
N11 C12 C13 . . 122.87(12) ?
N11 C12 C16 . . 115.57(11) ?
C13 C12 C16 . . 121.57(12) ?
C12 C13 C14 . . 118.45(12) ?
C12 C13 H13 . . 120.8 ?
C14 C13 H13 . . 120.8 ?
C15 C14 C13 . . 119.32(13) ?
C15 C14 H14 . . 120.3 ?
C13 C14 H14 . . 120.3 ?
C14 C15 C10 . . 118.83(13) ?
C14 C15 H15 . . 120.6 ?
C10 C15 H15 . . 120.6 ?
C12 C16 S17 . . 112.81(9) ?
C12 C16 H16A . . 109 ?
S17 C16 H16A . . 109 ?
C12 C16 H16B . . 109 ?
S17 C16 H16B . . 109 ?
H16A C16 H16B . . 107.8 ?
C18 S17 C16 . . 103.84(7) ?
N19 C18 C23 . . 123.30(13) ?
N19 C18 S17 . . 119.77(10) ?
C23 C18 S17 . . 116.93(11) ?
C18 N19 C20 . . 116.93(12) ?
N19 C20 C21 . . 123.93(15) ?
N19 C20 H20 . . 118 ?
C21 C20 H20 . . 118 ?
C20 C21 C22 . . 118.23(15) ?
C20 C21 H21 . . 120.9 ?
C22 C21 H21 . . 120.9 ?
C23 C22 C21 . . 119.41(14) ?
C23 C22 H22 . . 120.3 ?
C21 C22 H22 . . 120.3 ?
C22 C23 C18 . . 118.19(14) ?
C22 C23 H23 . . 120.9 ?
C18 C23 H23 . . 120.9 ?

loop_
_geom_bond_atom_site_label_1
_geom_bond_atom_site_label_2
_geom_bond_site_symmetry_2
_geom_bond_distance
_geom_bond_publ_flag
N1 C2 . 1.3255(18) ?
N1 C6 . 1.3360(18) ?
C2 C3 . 1.384(2) ?
C2 S8 . 1.7663(14) ?
C3 C4 . 1.371(3) ?
C3 H3 . 0.93 ?
C4 C5 . 1.371(3) ?
C4 H4 . 0.93 ?
C5 C6 . 1.370(2) ?
C5 H5 . 0.93 ?
C6 H6 . 0.93 ?
S8 C9 . 1.8086(14) ?
C9 C10 . 1.4995(17) ?
C9 H9A . 0.97 ?
C9 H9B . 0.97 ?
C10 N11 . 1.3382(16) ?
C10 C15 . 1.3877(18) ?
N11 C12 . 1.3432(16) ?
C12 C13 . 1.3818(19) ?
C12 C16 . 1.4997(18) ?
C13 C14 . 1.383(2) ?
C13 H13 . 0.93 ?
C14 C15 . 1.375(2) ?
C14 H14 . 0.93 ?
C15 H15 . 0.93 ?
C16 S17 . 1.8093(15) ?
C16 H16A . 0.97 ?
C16 H16B . 0.97 ?
S17 C18 . 1.7681(14) ?
C18 N19 . 1.3254(18) ?
C18 C23 . 1.3941(19) ?
N19 C20 . 1.3418(19) ?
C20 C21 . 1.367(2) ?
C20 H20 . 0.93 ?
C21 C22 . 1.380(2) ?
C21 H21 . 0.93 ?
C22 C23 . 1.369(2) ?
C22 H22 . 0.93 ?
C23 H23 . 0.93 ?

loop_
_geom_torsion_atom_site_label_1
_geom_torsion_atom_site_label_2
_geom_torsion_atom_site_label_3
_geom_torsion_atom_site_label_4
_geom_torsion_site_symmetry_1
_geom_torsion_site_symmetry_2
_geom_torsion_site_symmetry_3
_geom_torsion_site_symmetry_4
_geom_torsion
_geom_torsion_publ_flag
C6 N1 C2 C3 . . . . 1.9(2) ?
C6 N1 C2 S8 . . . . -175.53(10) ?
N1 C2 C3 C4 . . . . -1.3(3) ?
S8 C2 C3 C4 . . . . 176.14(14) ?
C2 C3 C4 C5 . . . . -0.2(3) ?
C3 C4 C5 C6 . . . . 1.0(3) ?
C2 N1 C6 C5 . . . . -1.0(2) ?
C4 C5 C6 N1 . . . . -0.5(2) ?
N1 C2 S8 C9 . . . . -16.27(12) ?
C3 C2 S8 C9 . . . . 166.19(12) ?
C2 S8 C9 C10 . . . . -92.31(10) ?
S8 C9 C10 N11 . . . . -92.78(12) ?
S8 C9 C10 C15 . . . . 87.05(14) ?
C15 C10 N11 C12 . . . . 0.69(18) ?
C9 C10 N11 C12 . . . . -179.48(11) ?
C10 N11 C12 C13 . . . . -0.43(18) ?
C10 N11 C12 C16 . . . . 179.35(10) ?
N11 C12 C13 C14 . . . . -0.1(2) ?
C16 C12 C13 C14 . . . . -179.91(13) ?
C12 C13 C14 C15 . . . . 0.5(2) ?
C13 C14 C15 C10 . . . . -0.2(2) ?
N11 C10 C15 C14 . . . . -0.4(2) ?
C9 C10 C15 C14 . . . . 179.81(13) ?
N11 C12 C16 S17 . . . . 68.29(13) ?
C13 C12 C16 S17 . . . . -111.93(12) ?
C12 C16 S17 C18 . . . . 93.36(10) ?
C16 S17 C18 N19 . . . . 6.38(13) ?
C16 S17 C18 C23 . . . . -174.14(10) ?
C23 C18 N19 C20 . . . . 0.2(2) ?
S17 C18 N19 C20 . . . . 179.67(12) ?
C18 N19 C20 C21 . . . . 0.7(3) ?
N19 C20 C21 C22 . . . . -0.8(3) ?
C20 C21 C22 C23 . . . . -0.1(3) ?
C21 C22 C23 C18 . . . . 0.9(2) ?
N19 C18 C23 C22 . . . . -1.0(2) ?
S17 C18 C23 C22 . . . . 179.49(12) ?

loop_
_cod_related_entry_id
_cod_related_entry_database
_cod_related_entry_code
1 ChemSpider 591430
